data_1551792
loop_
_publ_author_name
'DENIZ, N. Gulsah'
'IBIS, Cemil'

_publ_section_title
;
 Crystal Structure of
 1-(4-Fluorophenyl)-4-[(1E)-3,4,4-trichloro-2-nitro-1-(propylsulfanyl)buta-1,3-dien-1-yl]piperazine
;
_journal_name_full 'X-ray Structure Analysis Online'
_journal_page_first 69
_journal_paper_doi 10.2116/xraystruct.25.69
_journal_volume 25
_journal_year 2009
_chemical_formula_moiety 'C17 H19 Cl3 F N3 O2 S '
_chemical_formula_sum 'C17 H19 Cl3 F N3 O2 S'
_chemical_formula_weight 454.77
_chemical_melting_point 391
_space_group_IT_number 2
_space_group_name_Hall '-P 1'
_space_group_name_H-M_alt 'P -1'
_symmetry_cell_setting triclinic
_symmetry_Int_Tables_number 2
_symmetry_space_group_name_Hall '-P 1'
_symmetry_space_group_name_H-M 'P -1'
_cell_angle_alpha 62.374(6)
_cell_angle_beta 77.784(8)
_cell_angle_gamma 83.464(8)
_cell_formula_units_Z 2
_cell_length_a 9.1823(5)
_cell_length_b 10.9865(8)
_cell_length_c 11.4414(5)
_cell_measurement_reflns_used 9353
_cell_measurement_temperature 294(2)
_cell_measurement_theta_max 30.0
_cell_measurement_theta_min 2.1
_cell_volume 999.31(12)
_computing_cell_refinement CrystalClear
_computing_data_collection CrystalClear
_computing_data_reduction CrystalStructure
_computing_molecular_graphics ORTEP3
_computing_publication_material 'CrystalStructure Ver. 3.5.1'
_computing_structure_refinement CRYSTALS
_computing_structure_solution SIR92
_diffrn_detector_area_resol_mean 10.00
_diffrn_measured_fraction_theta_full 0.9948
_diffrn_measured_fraction_theta_max 0.9948
_diffrn_measurement_device_type 'Rigaku RAXIS-Rapid S'
_diffrn_measurement_method \w
_diffrn_radiation_type 'Mo K\a'
_diffrn_radiation_wavelength 0.7107
_diffrn_reflns_av_R_equivalents 0.025
_diffrn_reflns_limit_h_max 13
_diffrn_reflns_limit_h_min -13
_diffrn_reflns_limit_k_max 15
_diffrn_reflns_limit_k_min -15
_diffrn_reflns_limit_l_max 16
_diffrn_reflns_limit_l_min -15
_diffrn_reflns_number 67636
_diffrn_reflns_theta_full 30.24
_diffrn_reflns_theta_max 30.24
_exptl_absorpt_coefficient_mu 0.589
_exptl_absorpt_correction_T_max 0.889
_exptl_absorpt_correction_T_min 0.868
_exptl_absorpt_correction_type multi-scan
_exptl_absorpt_process_details
;
    Higashi, T. (1995). Program for Absorption Correction.
    Rigaku Corporation, Tokyo, Japan.
;
_exptl_crystal_colour orange
_exptl_crystal_density_diffrn 1.511
_exptl_crystal_density_method 'not measured'
_exptl_crystal_description prism
_exptl_crystal_F_000 468.00
_exptl_crystal_size_max 0.40
_exptl_crystal_size_mid 0.20
_exptl_crystal_size_min 0.20
_refine_diff_density_max 0.74
_refine_diff_density_min -0.45
_refine_ls_extinction_method none
_refine_ls_goodness_of_fit_ref 0.955
_refine_ls_hydrogen_treatment riding
_refine_ls_number_parameters 244
_refine_ls_number_reflns 4966
_refine_ls_number_restraints 0
_refine_ls_R_factor_gt 0.0590
_refine_ls_shift/su_max 0.0190
_refine_ls_structure_factor_coef F
_refine_ls_weighting_details
;
    Chebychev polynomial with 3 parameters (Carruthers & Watkin, 1979)
    34.9004    39.2395    26.4139
;
_refine_ls_weighting_scheme calc
_refine_ls_wR_factor_ref 0.0790
_reflns_number_gt 4966
_reflns_number_total 5952
_reflns_threshold_expression F^2^>2.0\s(F^2^)
_cod_data_source_file 25_69_1.cif
_cod_data_source_block '__1pro4flor'
_cod_original_sg_symbol_H-M 'P -1 '
_cod_original_formula_sum 'C17 H19 Cl3 F N3 O2 S '
_cod_database_code 1551792

loop_
_symmetry_equiv_pos_as_xyz
x,y,z
-x,-y,-z

loop_
_atom_site_label
_atom_site_type_symbol
_atom_site_fract_x
_atom_site_fract_y
_atom_site_fract_z
_atom_site_U_iso_or_equiv
_atom_site_adp_type
_atom_site_occupancy
_atom_site_symmetry_multiplicity
_atom_site_calc_flag
S(1) S 1.45663(5) -0.39622(4) 0.83496(5) 0.0429(2) Uani 1.00 1 d
Cl(3) Cl 1.87756(6) -0.40729(6) 0.87731(6) 0.0617(2) Uani 1.00 1 d
Cl(1) Cl 1.67735(9) -0.04837(7) 0.59795(6) 0.0717(2) Uani 1.00 1 d
Cl(2) Cl 1.93943(10) -0.20831(9) 0.56914(7) 0.0817(3) Uani 1.00 1 d
O(1) O 1.7699(2) -0.2210(2) 1.0095(2) 0.0643(5) Uani 1.00 1 d
O(2) O 1.5338(2) -0.2451(2) 1.0916(1) 0.0535(4) Uani 1.00 1 d
N(2) N 1.3637(1) -0.1824(1) 0.8903(2) 0.0369(3) Uani 1.00 1 d
N(1) N 1.6409(2) -0.2380(2) 1.0021(2) 0.0425(4) Uani 1.00 1 d
N(3) N 1.1354(2) 0.0260(2) 0.8386(2) 0.0405(3) Uani 1.00 1 d
F(1) F 0.7295(3) 0.4497(2) 0.6286(2) 0.0888(7) Uani 1.00 1 d
C(3) C 1.6208(2) -0.2557(2) 0.8927(2) 0.0362(3) Uani 1.00 1 d
C(10) C 1.2924(2) 0.0599(2) 0.7943(2) 0.0423(4) Uani 1.00 1 d
C(9) C 1.1085(2) -0.1061(2) 0.8471(2) 0.0467(5) Uani 1.00 1 d
C(11) C 1.3876(2) -0.0509(2) 0.8859(2) 0.0426(4) Uani 1.00 1 d
C(4) C 1.4756(2) -0.2645(1) 0.8750(1) 0.0340(3) Uani 1.00 1 d
C(8) C 1.2052(2) -0.2186(2) 0.9344(2) 0.0427(4) Uani 1.00 1 d
C(12) C 1.0326(2) 0.1347(2) 0.7823(2) 0.0396(4) Uani 1.00 1 d
C(13) C 0.8914(2) 0.1079(2) 0.7750(2) 0.0501(5) Uani 1.00 1 d
C(2) C 1.7558(2) -0.2709(2) 0.8064(2) 0.0396(4) Uani 1.00 1 d
C(1) C 1.7885(2) -0.1867(2) 0.6753(2) 0.0484(5) Uani 1.00 1 d
C(15) C 0.8296(3) 0.3451(3) 0.6797(2) 0.0608(6) Uani 1.00 1 d
C(17) C 1.0686(3) 0.2706(2) 0.7361(3) 0.0588(6) Uani 1.00 1 d
C(14) C 0.7892(3) 0.2149(3) 0.7249(3) 0.0604(6) Uani 1.00 1 d
C(16) C 0.9670(4) 0.3778(3) 0.6838(3) 0.0659(7) Uani 1.00 1 d
C(6) C 1.3623(3) -0.3931(3) 0.6212(3) 0.0660(8) Uani 1.00 1 d
C(7) C 1.4904(4) -0.3185(3) 0.5148(3) 0.0686(7) Uani 1.00 1 d
C(5) C 1.3168(2) -0.3421(3) 0.7288(3) 0.0612(7) Uani 1.00 1 d
H(1) H 1.2216(2) -0.3763(3) 0.7800(3) 0.080 Uiso 1.00 1 d
H(2) H 1.3126(2) -0.2445(3) 0.6850(3) 0.080 Uiso 1.00 1 d
H(3) H 1.2813(3) -0.3829(3) 0.5776(3) 0.086 Uiso 1.00 1 d
H(4) H 1.3891(3) -0.4876(3) 0.6657(3) 0.085 Uiso 1.00 1 d
H(5) H 1.5721(4) -0.3288(3) 0.5577(3) 0.0814 Uiso 1.00 1 d
H(6) H 1.5174(4) -0.3542(3) 0.4517(3) 0.0814 Uiso 1.00 1 d
H(7) H 1.4644(4) -0.2238(3) 0.4698(3) 0.0815 Uiso 1.00 1 d
H(8) H 1.1924(2) -0.3032(2) 0.9343(2) 0.0482 Uiso 1.00 1 d
H(9) H 1.1748(2) -0.2282(2) 1.0229(2) 0.0483 Uiso 1.00 1 d
H(10) H 1.0064(2) -0.1295(2) 0.8808(2) 0.0563 Uiso 1.00 1 d
H(11) H 1.1350(2) -0.0984(2) 0.7591(2) 0.0566 Uiso 1.00 1 d
H(12) H 1.3211(2) 0.0646(2) 0.7075(2) 0.0492 Uiso 1.00 1 d
H(13) H 1.3078(2) 0.1462(2) 0.7896(2) 0.0498 Uiso 1.00 1 d
H(14) H 1.3568(2) -0.0577(2) 0.9734(2) 0.0536 Uiso 1.00 1 d
H(15) H 1.4901(2) -0.0285(2) 0.8556(2) 0.0534 Uiso 1.00 1 d
H(16) H 0.8627(2) 0.0160(2) 0.8060(2) 0.0581 Uiso 1.00 1 d
H(17) H 0.6914(3) 0.1971(3) 0.7221(3) 0.0708 Uiso 1.00 1 d
H(18) H 0.9878(4) 0.4698(3) 0.6606(3) 0.0779 Uiso 1.00 1 d
H(19) H 1.1677(3) 0.2933(2) 0.7295(3) 0.0720 Uiso 1.00 1 d

loop_
_atom_site_aniso_label
_atom_site_aniso_U_11
_atom_site_aniso_U_22
_atom_site_aniso_U_33
_atom_site_aniso_U_12
_atom_site_aniso_U_13
_atom_site_aniso_U_23
S(1) 0.0419(3) 0.0388(3) 0.0545(4) 0.0046(2) -0.0153(2) -0.0249(3)
Cl(3) 0.0428(4) 0.0490(4) 0.0721(4) 0.0146(2) -0.0060(3) -0.0149(3)
Cl(1) 0.0851(5) 0.0543(4) 0.0493(4) 0.0161(3) -0.0115(3) -0.0055(3)
Cl(2) 0.0776(5) 0.0813(6) 0.0658(4) 0.0004(4) 0.0248(4) -0.0325(4)
O(1) 0.0372(7) 0.095(1) 0.0752(11) -0.0080(8) -0.0149(7) -0.0477(10)
O(2) 0.0449(8) 0.0744(11) 0.0466(7) 0.0033(7) -0.0095(6) -0.0325(7)
N(2) 0.0291(6) 0.0348(6) 0.0461(7) 0.0028(5) -0.0063(5) -0.0188(5)
N(1) 0.0365(7) 0.0476(8) 0.0464(7) -0.0001(5) -0.0137(6) -0.0212(6)
N(3) 0.0298(6) 0.0369(7) 0.0510(8) 0.0042(5) -0.0061(5) -0.0184(6)
F(1) 0.088(1) 0.0717(11) 0.096(1) 0.0414(10) -0.0466(11) -0.0266(11)
C(3) 0.0319(7) 0.0364(7) 0.0377(7) -0.0004(5) -0.0066(5) -0.0146(6)
C(10) 0.0346(8) 0.0354(7) 0.0528(9) 0.0007(6) -0.0060(6) -0.0175(6)
C(9) 0.0304(7) 0.0393(8) 0.0717(12) 0.0014(6) -0.0130(7) -0.0251(8)
C(11) 0.0343(7) 0.0402(8) 0.0596(10) 0.0041(6) -0.0122(6) -0.0273(7)
C(4) 0.0329(7) 0.0297(6) 0.0363(6) 0.0022(5) -0.0058(5) -0.0130(5)
C(8) 0.0324(7) 0.0371(8) 0.0511(9) -0.0029(5) 0.0022(6) -0.0173(7)
C(12) 0.0388(8) 0.0405(8) 0.0386(7) 0.0075(6) -0.0078(6) -0.0187(6)
C(13) 0.0406(9) 0.0481(10) 0.0560(10) 0.0060(7) -0.0116(7) -0.0190(8)
C(2) 0.0310(7) 0.0370(8) 0.0472(8) 0.0035(5) -0.0070(6) -0.0171(7)
C(1) 0.0459(9) 0.0469(9) 0.0472(9) 0.0010(7) 0.0002(7) -0.0209(8)
C(15) 0.0644(13) 0.0586(12) 0.0526(10) 0.0303(10) -0.0240(9) -0.0209(9)
C(17) 0.0608(13) 0.0422(10) 0.077(1) 0.0112(8) -0.0273(11) -0.0263(10)
C(14) 0.0450(10) 0.069(1) 0.0631(11) 0.0167(9) -0.0185(9) -0.0267(11)
C(16) 0.078(2) 0.0428(10) 0.074(1) 0.0148(10) -0.0305(12) -0.0201(10)
C(6) 0.068(2) 0.080(2) 0.0657(13) -0.0042(12) -0.0199(11) -0.0418(13)
C(7) 0.070(2) 0.067(2) 0.066(1) 0.0101(12) -0.0147(11) -0.0296(12)
C(5) 0.0407(10) 0.090(2) 0.0693(13) 0.0015(9) -0.0141(9) -0.0489(13)

loop_
_atom_type_symbol
_atom_type_description
_atom_type_scat_dispersion_real
_atom_type_scat_dispersion_imag
_atom_type_scat_source
C C 0.003 0.002
;
International Tables for Crystallography
(1992, Vol. C, Tables 4.2.6.8 and 6.1.1.4)
;
H H 0.000 0.000
;
International Tables for Crystallography
(1992, Vol. C, Table 6.1.1.4)
;
N N 0.006 0.003
;
International Tables for Crystallography
(1992, Vol. C, Tables 4.2.6.8 and 6.1.1.4)
;
O O 0.011 0.006
;
International Tables for Crystallography
(1992, Vol. C, Tables 4.2.6.8 and 6.1.1.4)
;
Cl Cl 0.148 0.159
;
International Tables for Crystallography
(1992, Vol. C, Tables 4.2.6.8 and 6.1.1.4)
;
S S 0.125 0.123
;
International Tables for Crystallography
(1992, Vol. C, Tables 4.2.6.8 and 6.1.1.4)
;
F F 0.017 0.010
;
International Tables for Crystallography
(1992, Vol. C, Tables 4.2.6.8 and 6.1.1.4)
;

loop_
_geom_angle_atom_site_label_1
_geom_angle_atom_site_label_2
_geom_angle_atom_site_label_3
_geom_angle
_geom_angle_publ_flag
C(4) S(1) C(5) 108.0(1) yes
C(11) N(2) C(4) 122.3(1) yes
C(11) N(2) C(8) 111.3(1) yes
C(4) N(2) C(8) 125.6(2) yes
C(3) N(1) O(1) 118.1(2) yes
C(3) N(1) O(2) 120.7(2) yes
O(1) N(1) O(2) 121.2(2) yes
C(10) N(3) C(9) 111.7(1) yes
C(10) N(3) C(12) 116.5(1) yes
C(9) N(3) C(12) 117.0(2) yes
C(4) C(3) C(2) 123.7(2) yes
C(4) C(3) N(1) 119.8(1) yes
C(2) C(3) N(1) 116.5(2) yes
C(11) C(10) H(12) 108.0(2) no
C(11) C(10) H(13) 110.3(2) no
C(11) C(10) N(3) 111.5(1) yes
H(12) C(10) H(13) 109.5(2) no
H(12) C(10) N(3) 107.1(2) no
H(13) C(10) N(3) 110.4(2) no
C(8) C(9) H(10) 109.9(2) no
C(8) C(9) H(11) 107.9(2) no
C(8) C(9) N(3) 111.2(2) yes
H(10) C(9) H(11) 109.5(3) no
H(10) C(9) N(3) 110.9(2) no
H(11) C(9) N(3) 107.5(2) no
H(14) C(11) H(15) 109.5(3) no
H(14) C(11) N(2) 109.0(2) no
H(14) C(11) C(10) 108.0(2) no
H(15) C(11) N(2) 110.1(2) no
H(15) C(11) C(10) 110.9(2) no
N(2) C(11) C(10) 109.4(2) yes
S(1) C(4) N(2) 123.3(1) yes
S(1) C(4) C(3) 113.5(1) yes
N(2) C(4) C(3) 123.2(2) yes
H(8) C(8) H(9) 109.5(2) no
H(8) C(8) N(2) 109.6(2) no
H(8) C(8) C(9) 110.8(2) no
H(9) C(8) N(2) 108.1(2) no
H(9) C(8) C(9) 107.2(2) no
N(2) C(8) C(9) 111.6(1) yes
C(13) C(12) C(17) 117.9(2) yes
C(13) C(12) N(3) 121.0(2) yes
C(17) C(12) N(3) 121.1(2) yes
C(14) C(13) H(16) 119.2(3) no
C(14) C(13) C(12) 120.5(2) yes
H(16) C(13) C(12) 120.3(2) no
C(1) C(2) Cl(3) 118.6(1) yes
C(1) C(2) C(3) 123.0(2) yes
Cl(3) C(2) C(3) 118.3(1) yes
Cl(1) C(1) Cl(2) 114.0(1) yes
Cl(1) C(1) C(2) 121.8(2) yes
Cl(2) C(1) C(2) 124.2(2) yes
C(14) C(15) C(16) 122.6(2) yes
C(14) C(15) F(1) 119.2(3) yes
C(16) C(15) F(1) 118.2(3) yes
C(16) C(17) H(19) 118.1(3) no
C(16) C(17) C(12) 121.5(3) yes
H(19) C(17) C(12) 119.9(3) no
H(17) C(14) C(13) 121.0(3) no
H(17) C(14) C(15) 119.5(3) no
C(13) C(14) C(15) 119.5(3) yes
H(18) C(16) C(15) 120.2(3) no
H(18) C(16) C(17) 121.5(4) no
C(15) C(16) C(17) 117.9(3) yes
C(7) C(6) C(5) 113.9(3) yes
C(7) C(6) H(3) 107.0(3) no
C(7) C(6) H(4) 108.7(3) no
C(5) C(6) H(3) 110.4(3) no
C(5) C(6) H(4) 107.3(3) no
H(3) C(6) H(4) 109.5(5) no
H(5) C(7) H(6) 109.5(4) no
H(5) C(7) H(7) 109.5(5) no
H(5) C(7) C(6) 107.5(3) no
H(6) C(7) H(7) 109.5(4) no
H(6) C(7) C(6) 111.7(4) no
H(7) C(7) C(6) 109.2(3) no
H(1) C(5) H(2) 109.5(4) no
H(1) C(5) S(1) 111.1(3) no
H(1) C(5) C(6) 109.9(4) no
H(2) C(5) S(1) 108.2(3) no
H(2) C(5) C(6) 108.4(3) no
S(1) C(5) C(6) 109.6(2) yes

loop_
_geom_bond_atom_site_label_1
_geom_bond_atom_site_label_2
_geom_bond_distance
_geom_bond_publ_flag
S(1) C(4) 1.744(2) yes
S(1) C(5) 1.815(3) yes
Cl(3) C(2) 1.740(2) yes
Cl(1) C(1) 1.708(2) yes
Cl(2) C(1) 1.712(2) yes
O(1) N(1) 1.246(3) yes
O(2) N(1) 1.240(2) yes
N(2) C(11) 1.462(3) yes
N(2) C(4) 1.326(2) yes
N(2) C(8) 1.472(2) yes
N(1) C(3) 1.405(3) yes
N(3) C(10) 1.453(2) yes
N(3) C(9) 1.455(3) yes
N(3) C(12) 1.421(2) yes
F(1) C(15) 1.368(3) yes
C(3) C(4) 1.410(2) yes
C(3) C(2) 1.458(2) yes
C(10) C(11) 1.518(2) yes
C(10) H(12) 0.950(3) no
C(10) H(13) 0.950(3) no
C(9) C(8) 1.515(2) yes
C(9) H(10) 0.950(2) no
C(9) H(11) 0.950(4) no
C(11) H(14) 0.950(3) no
C(11) H(15) 0.950(2) no
C(8) H(8) 0.950(3) no
C(8) H(9) 0.950(3) no
C(12) C(13) 1.390(3) yes
C(12) C(17) 1.387(3) yes
C(13) C(14) 1.394(3) yes
C(13) H(16) 0.950(3) no
C(2) C(1) 1.335(2) yes
C(15) C(14) 1.343(4) yes
C(15) C(16) 1.367(5) yes
C(17) C(16) 1.396(4) yes
C(17) H(19) 0.950(4) no
C(14) H(17) 0.950(4) no
C(16) H(18) 0.950(4) no
C(6) C(7) 1.492(4) yes
C(6) C(5) 1.539(6) yes
C(6) H(3) 0.950(5) no
C(6) H(4) 0.950(4) no
C(7) H(5) 0.950(5) no
C(7) H(6) 0.950(6) no
C(7) H(7) 0.950(4) no
C(5) H(1) 0.950(3) no
C(5) H(2) 0.950(5) no

loop_
_geom_torsion_atom_site_label_1
_geom_torsion_atom_site_label_2
_geom_torsion_atom_site_label_3
_geom_torsion_atom_site_label_4
_geom_torsion
_geom_torsion_publ_flag
C(5) S(1) C(4) N(2) 32.9(1) yes
C(5) S(1) C(4) C(3) -148.56(9) yes
C(4) S(1) C(5) C(6) 142.7(2) yes
C(4) S(1) C(5) H(1) -95.6(4) no
C(4) S(1) C(5) H(2) 24.6(3) no
C(4) N(2) C(11) C(10) 132.2(2) yes
C(4) N(2) C(11) H(14) -109.9(2) no
C(4) N(2) C(11) H(15) 10.2(3) no
C(8) N(2) C(11) C(10) -56.8(2) yes
C(8) N(2) C(11) H(14) 61.1(2) no
C(8) N(2) C(11) H(15) -178.9(2) no
C(11) N(2) C(4) S(1) -162.2(1) yes
C(11) N(2) C(4) C(3) 19.4(2) yes
C(8) N(2) C(4) S(1) 28.2(2) yes
C(8) N(2) C(4) C(3) -150.3(2) yes
C(11) N(2) C(8) C(9) 55.5(2) yes
C(11) N(2) C(8) H(8) 178.6(2) no
C(11) N(2) C(8) H(9) -62.1(2) no
C(4) N(2) C(8) C(9) -133.9(2) yes
C(4) N(2) C(8) H(8) -10.8(3) no
C(4) N(2) C(8) H(9) 108.5(2) no
O(1) N(1) C(3) C(4) -175.1(1) yes
O(1) N(1) C(3) C(2) 7.8(2) yes
O(2) N(1) C(3) C(4) 8.1(2) yes
O(2) N(1) C(3) C(2) -169.0(2) yes
C(9) N(3) C(10) C(11) -56.9(2) yes
C(9) N(3) C(10) H(12) 61.0(2) no
C(9) N(3) C(10) H(13) -179.9(2) no
C(12) N(3) C(10) C(11) 165.0(2) yes
C(12) N(3) C(10) H(12) -77.1(3) no
C(12) N(3) C(10) H(13) 42.0(3) no
C(10) N(3) C(9) C(8) 54.2(2) yes
C(10) N(3) C(9) H(10) 176.7(2) no
C(10) N(3) C(9) H(11) -63.7(2) no
C(12) N(3) C(9) C(8) -168.0(1) yes
C(12) N(3) C(9) H(10) -45.4(3) no
C(12) N(3) C(9) H(11) 74.2(2) no
C(10) N(3) C(12) C(13) 155.3(2) yes
C(10) N(3) C(12) C(17) -26.2(3) yes
C(9) N(3) C(12) C(13) 19.5(3) yes
C(9) N(3) C(12) C(17) -162.1(2) yes
N(1) C(3) C(4) S(1) -135.2(1) yes
N(1) C(3) C(4) N(2) 43.3(2) yes
C(2) C(3) C(4) S(1) 41.6(2) yes
C(2) C(3) C(4) N(2) -139.8(2) yes
N(1) C(3) C(2) Cl(3) 59.8(2) yes
N(1) C(3) C(2) C(1) -121.7(2) yes
C(4) C(3) C(2) Cl(3) -117.2(2) yes
C(4) C(3) C(2) C(1) 61.3(3) yes
N(3) C(10) C(11) N(2) 57.7(2) yes
N(3) C(10) C(11) H(14) -60.8(3) no
N(3) C(10) C(11) H(15) 179.3(3) no
H(12) C(10) C(11) N(2) -59.7(2) no
H(12) C(10) C(11) H(14) -178.2(2) no
H(12) C(10) C(11) H(15) 61.9(3) no
H(13) C(10) C(11) N(2) -179.3(2) no
H(13) C(10) C(11) H(14) 62.2(3) no
H(13) C(10) C(11) H(15) -57.7(3) no
N(3) C(9) C(8) N(2) -53.3(2) yes
N(3) C(9) C(8) H(8) -175.8(2) no
N(3) C(9) C(8) H(9) 64.9(2) no
H(10) C(9) C(8) N(2) -176.5(3) no
H(10) C(9) C(8) H(8) 61.1(3) no
H(10) C(9) C(8) H(9) -58.3(4) no
H(11) C(9) C(8) N(2) 64.3(3) no
H(11) C(9) C(8) H(8) -58.1(3) no
H(11) C(9) C(8) H(9) -177.5(2) no
N(3) C(12) C(13) C(14) 177.2(2) yes
N(3) C(12) C(13) H(16) -1.3(4) no
C(17) C(12) C(13) C(14) -1.3(3) yes
C(17) C(12) C(13) H(16) -179.8(3) no
N(3) C(12) C(17) C(16) -178.4(3) yes
N(3) C(12) C(17) H(19) 9.1(5) no
C(13) C(12) C(17) C(16) 0.1(4) yes
C(13) C(12) C(17) H(19) -172.3(4) no
C(12) C(13) C(14) C(15) 2.1(4) yes
C(12) C(13) C(14) H(17) -178.0(3) no
H(16) C(13) C(14) C(15) -179.4(3) no
H(16) C(13) C(14) H(17) 0.5(5) no
Cl(3) C(2) C(1) Cl(1) -178.7(2) yes
Cl(3) C(2) C(1) Cl(2) 3.1(3) yes
C(3) C(2) C(1) Cl(1) 2.8(4) yes
C(3) C(2) C(1) Cl(2) -175.5(2) yes
F(1) C(15) C(14) C(13) 178.9(3) yes
F(1) C(15) C(14) H(17) -1.0(5) no
C(16) C(15) C(14) C(13) -1.8(5) yes
C(16) C(15) C(14) H(17) 178.3(4) no
F(1) C(15) C(16) C(17) 180.0(2) yes
F(1) C(15) C(16) H(18) 6.6(6) no
C(14) C(15) C(16) C(17) 0.6(5) yes
C(14) C(15) C(16) H(18) -172.8(4) no
C(12) C(17) C(16) C(15) 0.2(5) yes
C(12) C(17) C(16) H(18) 173.5(4) no
H(19) C(17) C(16) C(15) 172.8(4) no
H(19) C(17) C(16) H(18) -13.9(6) no
C(5) C(6) C(7) H(5) 58.1(4) no
C(5) C(6) C(7) H(6) 178.2(3) no
C(5) C(6) C(7) H(7) -60.5(5) no
H(3) C(6) C(7) H(5) -179.6(5) no
H(3) C(6) C(7) H(6) -59.5(5) no
H(3) C(6) C(7) H(7) 61.7(6) no
H(4) C(6) C(7) H(5) -61.4(6) no
H(4) C(6) C(7) H(6) 58.7(5) no
H(4) C(6) C(7) H(7) -180.0(4) no
C(7) C(6) C(5) S(1) -72.0(3) yes
C(7) C(6) C(5) H(1) 165.6(3) no
C(7) C(6) C(5) H(2) 46.0(4) no
H(3) C(6) C(5) S(1) 167.6(3) no
H(3) C(6) C(5) H(1) 45.2(4) no
H(3) C(6) C(5) H(2) -74.4(4) no
H(4) C(6) C(5) S(1) 48.4(4) no
H(4) C(6) C(5) H(1) -74.0(4) no
H(4) C(6) C(5) H(2) 166.4(4) no
